data_7032342
loop_
_publ_author_name
'Ghosh, Pritam'
'Roychowdhury, Additi'
'Corbella, Montserrat'
'Bhaumik, Asim'
'Mitra, Partha'
'Mobin, Shaikh M.'
'Mukherjee, Ayan'
'Basu, Soumen'
'Banerjee, Priyabrata'

_publ_section_title
;
 Designed synthesis of CO2-promoted copper(ii) coordination polymers:
 synthesis, structural and spectroscopic characterization, and studies of
 versatile functional properties.
;
_journal_issue 36
_journal_name_full 'Dalton transactions (Cambridge, England : 2003)'
_journal_page_first 13500
_journal_page_last 13508
_journal_paper_doi 10.1039/c4dt00183d
_journal_volume 43
_journal_year 2014
_chemical_formula_sum 'C20 H20 Cl Cu N3 O'
_chemical_formula_weight 417.38
_chemical_name_systematic
;
 ?
;
_space_group_IT_number 15
_symmetry_cell_setting monoclinic
_symmetry_space_group_name_Hall '-C 2yc'
_symmetry_space_group_name_H-M 'C 1 2/c 1'
_atom_sites_solution_hydrogens geom
_atom_sites_solution_primary direct
_atom_sites_solution_secondary difmap
_audit_creation_method SHELXL-97
_cell_angle_alpha 90.00
_cell_angle_beta 102.013(5)
_cell_angle_gamma 90.00
_cell_formula_units_Z 8
_cell_length_a 22.477(4)
_cell_length_b 12.052(2)
_cell_length_c 20.103(4)
_cell_measurement_reflns_used 7833
_cell_measurement_temperature 293(2)
_cell_measurement_theta_max 33.638
_cell_measurement_theta_min 2.710
_cell_volume 5326.5(17)
_computing_cell_refinement 'BRUKER AXS SMART 3'
_computing_data_collection 'BRUKER AXS SMART 3'
_computing_data_reduction 'BRUKER AXS SAINT'
_computing_molecular_graphics 'BRUKER SHELXLTL'
_computing_publication_material 'MERCURY 1.4'
_computing_structure_refinement 'SHELXL-97 (Sheldrick, 1997)'
_computing_structure_solution 'SHELXS-97 (Sheldrick, 1990)'
_diffrn_ambient_temperature 293(2)
_diffrn_measured_fraction_theta_full 0.979
_diffrn_measured_fraction_theta_max 0.979
_diffrn_measurement_device_type 'CCD area detector'
_diffrn_measurement_method 'phi and omega scans'
_diffrn_radiation_monochromator graphite
_diffrn_radiation_source 'fine-focus sealed tube'
_diffrn_radiation_type MoK\a
_diffrn_radiation_wavelength 0.71073
_diffrn_reflns_av_R_equivalents 0.0635
_diffrn_reflns_av_unetI/netI 0.0655
_diffrn_reflns_limit_h_max 23
_diffrn_reflns_limit_h_min -25
_diffrn_reflns_limit_k_max 12
_diffrn_reflns_limit_k_min -13
_diffrn_reflns_limit_l_max 22
_diffrn_reflns_limit_l_min -22
_diffrn_reflns_number 15481
_diffrn_reflns_theta_full 23.87
_diffrn_reflns_theta_max 23.87
_diffrn_reflns_theta_min 1.85
_exptl_absorpt_coefficient_mu 0.930
_exptl_absorpt_correction_T_max 0.8287
_exptl_absorpt_correction_T_min 0.7489
_exptl_absorpt_correction_type empirical
_exptl_absorpt_process_details SADABS
_exptl_crystal_colour blue
_exptl_crystal_density_diffrn 1.041
_exptl_crystal_density_method 'not measured'
_exptl_crystal_description block
_exptl_crystal_F_000 1720
_exptl_crystal_size_max 0.33
_exptl_crystal_size_mid 0.26
_exptl_crystal_size_min 0.21
_platon_squeeze_details
;
loop_
  _platon_squeeze_void_nr
  _platon_squeeze_void_average_x
  _platon_squeeze_void_average_y
  _platon_squeeze_void_average_z
  _platon_squeeze_void_volume
  _platon_squeeze_void_count_electrons
  _platon_squeeze_void_content
   1  0.853 -0.024  0.250      1066       210 ' '
   2  0.842 -0.020  0.750      1065       210 ' '

;
_refine_diff_density_max 0.517
_refine_diff_density_min -0.634
_refine_diff_density_rms 0.129
_refine_ls_extinction_method none
_refine_ls_goodness_of_fit_ref 1.164
_refine_ls_hydrogen_treatment riding
_refine_ls_matrix_type full
_refine_ls_number_parameters 235
_refine_ls_number_reflns 4042
_refine_ls_number_restraints 0
_refine_ls_restrained_S_all 1.164
_refine_ls_R_factor_all 0.1069
_refine_ls_R_factor_gt 0.0846
_refine_ls_shift/su_max 0.000
_refine_ls_shift/su_mean 0.000
_refine_ls_structure_factor_coef Fsqd
_refine_ls_weighting_details 'calc w=1/[\s^2^(Fo^2^)+(0.0703P)^2^+82.9867P] where P=(Fo^2^+2Fc^2^)/3'
_refine_ls_weighting_scheme calc
_refine_ls_wR_factor_gt 0.2239
_refine_ls_wR_factor_ref 0.2326
_reflns_number_gt 3022
_reflns_number_total 4042
_reflns_threshold_expression >2sigma(I)
_cod_duplicate_entry 7031623
_cod_data_source_file c4dt00183d2.cif
_cod_data_source_block complex3
_cod_depositor_comments
;
The following automatic conversions were performed:

'_symmetry_cell_setting' value 'Monoclinic' changed to 'monoclinic'
according to
/usr/data/users/saulius/crontab/automatic-downloads/current/RSC/lib/dictionaries/cif_core.dic
dictionary named 'cif_core.dic' version 2.4.2 from
2011-04-26.

'_exptl_absorpt_correction_type' value 'Empirical'
changed to 'empirical' according to
/usr/data/users/saulius/crontab/automatic-downloads/current/RSC/lib/dictionaries/cif_core.dic
dictionary named 'cif_core.dic' version 2.4.2 from 2011-04-26.

Automatic conversion script
Id: cif_fix_values 2281 2013-09-26 08:29:07Z andrius 
;
_cod_original_sg_symbol_H-M 'C 2/c'
_cod_database_code 7032342

loop_
_symmetry_equiv_pos_as_xyz
'x, y, z'
'-x, y, -z+1/2'
'x+1/2, y+1/2, z'
'-x+1/2, y+1/2, -z+1/2'
'-x, -y, -z'
'x, -y, z-1/2'
'-x+1/2, -y+1/2, -z'
'x+1/2, -y+1/2, z-1/2'

loop_
_atom_site_label
_atom_site_type_symbol
_atom_site_fract_x
_atom_site_fract_y
_atom_site_fract_z
_atom_site_U_iso_or_equiv
_atom_site_adp_type
_atom_site_occupancy
_atom_site_symmetry_multiplicity
_atom_site_calc_flag
_atom_site_refinement_flags
Cu1 Cu 0.06912(4) 0.11855(8) -0.00372(5) 0.0319(3) Uani 1 1 d .
Cl1 Cl 0.00583(9) 0.03701(19) -0.09194(10) 0.0407(6) Uani 1 1 d .
N3 N 0.0160(3) 0.2536(6) -0.0098(4) 0.0371(17) Uani 1 1 d .
C9 C 0.0025(3) 0.2994(7) 0.0457(4) 0.035(2) Uani 1 1 d .
C13 C -0.0101(4) 0.2963(8) -0.0704(5) 0.045(2) Uani 1 1 d .
H13 H 0.0007 0.2666 -0.1089 0.054 Uiso 1 1 calc R
C10 C -0.0396(4) 0.3866(7) 0.0420(5) 0.044(2) Uani 1 1 d .
H10 H -0.0484 0.4170 0.0814 0.053 Uiso 1 1 calc R
C12 C -0.0513(4) 0.3803(8) -0.0790(5) 0.053(3) Uani 1 1 d .
H12 H -0.0685 0.4071 -0.1221 0.064 Uiso 1 1 calc R
C11 C -0.0671(4) 0.4254(8) -0.0202(6) 0.048(2) Uani 1 1 d .
H11 H -0.0961 0.4813 -0.0240 0.058 Uiso 1 1 calc R
N1 N 0.1199(3) -0.0185(5) 0.0189(3) 0.0307(16) Uani 1 1 d .
C4 C 0.1834(4) -0.1137(8) 0.1079(5) 0.045(2) Uani 1 1 d .
H4 H 0.2038 -0.1147 0.1532 0.053 Uiso 1 1 calc R
C1 C 0.1249(3) -0.1030(7) -0.0235(5) 0.038(2) Uani 1 1 d .
H1 H 0.1050 -0.0987 -0.0689 0.046 Uiso 1 1 calc R
C3 C 0.1880(4) -0.2018(8) 0.0664(6) 0.051(3) Uani 1 1 d .
H3 H 0.2103 -0.2644 0.0832 0.061 Uiso 1 1 calc R
C5 C 0.1487(3) -0.0243(7) 0.0825(4) 0.0309(19) Uani 1 1 d .
C2 C 0.1587(4) -0.1955(7) -0.0006(5) 0.045(2) Uani 1 1 d .
H2 H 0.1618 -0.2534 -0.0303 0.055 Uiso 1 1 calc R
C6 C 0.1401(4) 0.0758(7) 0.1261(4) 0.035(2) Uani 1 1 d .
H6A H 0.1059 0.0630 0.1477 0.042 Uiso 1 1 calc R
H6B H 0.1762 0.0865 0.1615 0.042 Uiso 1 1 calc R
N2 N 0.1285(2) 0.1783(5) 0.0819(3) 0.0242(14) Uani 1 1 d .
C14 C 0.1885(3) 0.2102(7) 0.0663(4) 0.0308(18) Uani 1 1 d .
H14A H 0.2043 0.1480 0.0446 0.037 Uiso 1 1 calc R
H14B H 0.2170 0.2257 0.1086 0.037 Uiso 1 1 calc R
C15 C 0.1844(3) 0.3105(6) 0.0204(4) 0.0310(19) Uani 1 1 d .
C19 C 0.1556(4) 0.3900(9) -0.0907(5) 0.046(2) Uani 1 1 d .
H19 H 0.1357 0.3841 -0.1360 0.055 Uiso 1 1 calc R
C20 C 0.1569(3) 0.3028(7) -0.0483(4) 0.033(2) Uani 1 1 d .
C16 C 0.2131(3) 0.4091(7) 0.0434(5) 0.035(2) Uani 1 1 d .
H16 H 0.2328 0.4158 0.0887 0.043 Uiso 1 1 calc R
C17 C 0.2126(4) 0.4975(8) -0.0004(6) 0.049(3) Uani 1 1 d .
H17 H 0.2318 0.5634 0.0159 0.059 Uiso 1 1 calc R
C18 C 0.1844(4) 0.4896(9) -0.0663(6) 0.052(3) Uani 1 1 d .
H18 H 0.1841 0.5497 -0.0954 0.062 Uiso 1 1 calc R
O1 O 0.1314(2) 0.2017(5) -0.0697(3) 0.0400(15) Uani 1 1 d .
C7 C 0.1041(4) 0.2646(7) 0.1203(4) 0.036(2) Uani 1 1 d .
H7A H 0.1144 0.3368 0.1047 0.043 Uiso 1 1 calc R
H7B H 0.1234 0.2581 0.1680 0.043 Uiso 1 1 calc R
C8 C 0.0361(4) 0.2580(7) 0.1135(4) 0.036(2) Uani 1 1 d .
H8A H 0.0246 0.1816 0.1193 0.044 Uiso 1 1 calc R
H8B H 0.0245 0.3018 0.1492 0.044 Uiso 1 1 calc R

loop_
_atom_site_aniso_label
_atom_site_aniso_U_11
_atom_site_aniso_U_22
_atom_site_aniso_U_33
_atom_site_aniso_U_23
_atom_site_aniso_U_13
_atom_site_aniso_U_12
Cu1 0.0199(5) 0.0382(6) 0.0357(6) -0.0072(5) 0.0011(4) 0.0026(4)
Cl1 0.0351(11) 0.0489(14) 0.0333(11) -0.0063(10) -0.0039(9) -0.0020(10)
N3 0.015(3) 0.034(4) 0.061(5) -0.006(4) 0.006(3) -0.003(3)
C9 0.022(4) 0.037(5) 0.050(5) -0.005(4) 0.015(4) -0.003(4)
C13 0.038(5) 0.054(6) 0.038(5) -0.002(5) -0.002(4) 0.009(5)
C10 0.030(4) 0.035(5) 0.071(7) 0.002(5) 0.018(4) 0.000(4)
C12 0.032(5) 0.054(6) 0.068(7) 0.022(6) -0.002(5) -0.005(5)
C11 0.033(5) 0.034(5) 0.082(8) 0.002(5) 0.021(5) 0.002(4)
N1 0.020(3) 0.034(4) 0.037(4) -0.005(3) 0.003(3) -0.004(3)
C4 0.039(5) 0.042(6) 0.054(6) 0.001(5) 0.014(4) -0.005(4)
C1 0.026(4) 0.041(5) 0.051(5) -0.014(4) 0.017(4) -0.009(4)
C3 0.043(5) 0.029(5) 0.082(8) 0.004(5) 0.016(5) 0.000(4)
C5 0.020(4) 0.027(4) 0.045(5) 0.004(4) 0.006(4) 0.000(3)
C2 0.033(5) 0.027(5) 0.082(8) -0.012(5) 0.024(5) 0.004(4)
C6 0.026(4) 0.042(5) 0.036(5) -0.007(4) 0.001(3) -0.001(4)
N2 0.016(3) 0.026(4) 0.031(4) -0.001(3) 0.007(3) 0.004(3)
C14 0.024(4) 0.032(5) 0.036(5) 0.000(4) 0.005(3) -0.001(3)
C15 0.018(4) 0.029(5) 0.052(5) 0.000(4) 0.019(4) 0.005(3)
C19 0.033(5) 0.070(7) 0.038(5) 0.009(5) 0.013(4) 0.011(5)
C20 0.016(4) 0.043(5) 0.043(5) 0.001(4) 0.011(4) 0.001(4)
C16 0.023(4) 0.039(5) 0.046(5) -0.004(4) 0.012(4) 0.003(4)
C17 0.026(4) 0.034(5) 0.094(9) 0.003(5) 0.026(5) 0.011(4)
C18 0.038(5) 0.055(7) 0.069(7) 0.016(6) 0.028(5) 0.015(5)
O1 0.034(3) 0.057(4) 0.030(3) -0.002(3) 0.010(2) 0.000(3)
C7 0.035(4) 0.035(5) 0.038(5) -0.012(4) 0.008(4) 0.002(4)
C8 0.035(5) 0.029(5) 0.049(5) -0.003(4) 0.017(4) 0.003(4)

loop_
_atom_type_symbol
_atom_type_description
_atom_type_scat_dispersion_real
_atom_type_scat_dispersion_imag
_atom_type_scat_source
C C 0.0033 0.0016 'International Tables Vol C Tables 4.2.6.8 and 6.1.1.4'
H H 0.0000 0.0000 'International Tables Vol C Tables 4.2.6.8 and 6.1.1.4'
N N 0.0061 0.0033 'International Tables Vol C Tables 4.2.6.8 and 6.1.1.4'
O O 0.0106 0.0060 'International Tables Vol C Tables 4.2.6.8 and 6.1.1.4'
Cu Cu 0.3201 1.2651 'International Tables Vol C Tables 4.2.6.8 and 6.1.1.4'
Cl Cl 0.1484 0.1585 'International Tables Vol C Tables 4.2.6.8 and 6.1.1.4'

loop_
_geom_angle_atom_site_label_1
_geom_angle_atom_site_label_2
_geom_angle_atom_site_label_3
_geom_angle
N1 Cu1 N3 170.1(3)
N1 Cu1 N2 82.0(2)
N3 Cu1 N2 92.3(3)
N1 Cu1 Cl1 93.17(19)
N3 Cu1 Cl1 92.0(2)
N2 Cu1 Cl1 174.37(19)
N1 Cu1 O1 95.8(2)
N3 Cu1 O1 92.1(2)
N2 Cu1 O1 88.0(2)
Cl1 Cu1 O1 95.42(15)
C9 N3 C13 118.0(7)
C9 N3 Cu1 121.3(6)
C13 N3 Cu1 120.6(6)
N3 C9 C10 122.1(8)
N3 C9 C8 117.6(7)
C10 C9 C8 120.3(8)
N3 C13 C12 124.0(9)
N3 C13 H13 118.0
C12 C13 H13 118.0
C11 C10 C9 118.6(9)
C11 C10 H10 120.7
C9 C10 H10 120.7
C13 C12 C11 117.6(9)
C13 C12 H12 121.2
C11 C12 H12 121.2
C10 C11 C12 119.5(9)
C10 C11 H11 120.2
C12 C11 H11 120.2
C5 N1 C1 119.2(7)
C5 N1 Cu1 114.0(5)
C1 N1 Cu1 126.7(6)
C5 C4 C3 119.6(9)
C5 C4 H4 120.2
C3 C4 H4 120.2
N1 C1 C2 121.0(9)
N1 C1 H1 119.5
C2 C1 H1 119.5
C4 C3 C2 118.4(9)
C4 C3 H3 120.8
C2 C3 H3 120.8
N1 C5 C4 122.4(8)
N1 C5 C6 115.0(7)
C4 C5 C6 122.7(8)
C3 C2 C1 119.5(9)
C3 C2 H2 120.3
C1 C2 H2 120.3
N2 C6 C5 109.6(6)
N2 C6 H6A 109.7
C5 C6 H6A 109.7
N2 C6 H6B 109.7
C5 C6 H6B 109.7
H6A C6 H6B 108.2
C7 N2 C14 112.4(6)
C7 N2 C6 107.9(6)
C14 N2 C6 106.2(5)
C7 N2 Cu1 115.9(4)
C14 N2 Cu1 111.5(4)
C6 N2 Cu1 101.9(4)
N2 C14 C15 112.9(6)
N2 C14 H14A 109.0
C15 C14 H14A 109.0
N2 C14 H14B 109.0
C15 C14 H14B 109.0
H14A C14 H14B 107.8
C16 C15 C20 117.9(8)
C16 C15 C14 121.2(8)
C20 C15 C14 120.6(7)
C20 C19 C18 119.8(9)
C20 C19 H19 120.1
C18 C19 H19 120.1
C19 C20 O1 122.6(8)
C19 C20 C15 121.4(8)
O1 C20 C15 116.0(7)
C17 C16 C15 120.6(9)
C17 C16 H16 119.7
C15 C16 H16 119.7
C18 C17 C16 120.8(9)
C18 C17 H17 119.6
C16 C17 H17 119.6
C17 C18 C19 119.5(9)
C17 C18 H18 120.2
C19 C18 H18 120.2
C20 O1 Cu1 117.4(5)
N2 C7 C8 113.4(7)
N2 C7 H7A 108.9
C8 C7 H7A 108.9
N2 C7 H7B 108.9
C8 C7 H7B 108.9
H7A C7 H7B 107.7
C9 C8 C7 112.1(7)
C9 C8 H8A 109.2
C7 C8 H8A 109.2
C9 C8 H8B 109.2
C7 C8 H8B 109.2
H8A C8 H8B 107.9

loop_
_geom_bond_atom_site_label_1
_geom_bond_atom_site_label_2
_geom_bond_distance
Cu1 N1 2.006(7)
Cu1 N3 2.008(7)
Cu1 N2 2.075(6)
Cu1 Cl1 2.255(2)
Cu1 O1 2.345(6)
N3 C9 1.335(11)
N3 C13 1.340(11)
C9 C10 1.405(12)
C9 C8 1.498(12)
C13 C12 1.358(13)
C13 H13 0.9300
C10 C11 1.358(13)
C10 H10 0.9300
C12 C11 1.412(14)
C12 H12 0.9300
C11 H11 0.9300
N1 C5 1.310(10)
N1 C1 1.346(10)
C4 C5 1.365(12)
C4 C3 1.367(13)
C4 H4 0.9300
C1 C2 1.374(12)
C1 H1 0.9300
C3 C2 1.372(14)
C3 H3 0.9300
C5 C6 1.528(11)
C2 H2 0.9300
C6 N2 1.512(10)
C6 H6A 0.9700
C6 H6B 0.9700
N2 C7 1.467(10)
N2 C14 1.498(9)
C14 C15 1.512(11)
C14 H14A 0.9700
C14 H14B 0.9700
C15 C16 1.384(11)
C15 C20 1.395(12)
C19 C20 1.350(12)
C19 C18 1.403(14)
C19 H19 0.9300
C20 O1 1.377(10)
C16 C17 1.381(13)
C16 H16 0.9300
C17 C18 1.348(14)
C17 H17 0.9300
C18 H18 0.9300
C7 C8 1.507(11)
C7 H7A 0.9700
C7 H7B 0.9700
C8 H8A 0.9700
C8 H8B 0.9700

loop_
_geom_torsion_atom_site_label_1
_geom_torsion_atom_site_label_2
_geom_torsion_atom_site_label_3
_geom_torsion_atom_site_label_4
_geom_torsion
N1 Cu1 N3 C9 13.4(18)
N2 Cu1 N3 C9 -41.5(6)
Cl1 Cu1 N3 C9 135.0(6)
O1 Cu1 N3 C9 -129.5(6)
N1 Cu1 N3 C13 -162.4(13)
N2 Cu1 N3 C13 142.7(6)
Cl1 Cu1 N3 C13 -40.9(6)
O1 Cu1 N3 C13 54.6(6)
C13 N3 C9 C10 2.7(11)
Cu1 N3 C9 C10 -173.2(6)
C13 N3 C9 C8 -174.6(7)
Cu1 N3 C9 C8 9.5(9)
C9 N3 C13 C12 -2.9(13)
Cu1 N3 C13 C12 173.1(7)
N3 C9 C10 C11 -0.3(12)
C8 C9 C10 C11 177.0(8)
N3 C13 C12 C11 0.5(14)
C9 C10 C11 C12 -2.2(13)
C13 C12 C11 C10 2.1(13)
N3 Cu1 N1 C5 -33.3(17)
N2 Cu1 N1 C5 22.3(5)
Cl1 Cu1 N1 C5 -154.8(5)
O1 Cu1 N1 C5 109.5(5)
N3 Cu1 N1 C1 144.2(13)
N2 Cu1 N1 C1 -160.2(6)
Cl1 Cu1 N1 C1 22.7(6)
O1 Cu1 N1 C1 -73.1(6)
C5 N1 C1 C2 1.0(11)
Cu1 N1 C1 C2 -176.3(6)
C5 C4 C3 C2 2.0(13)
C1 N1 C5 C4 -0.5(11)
Cu1 N1 C5 C4 177.2(6)
C1 N1 C5 C6 180.0(6)
Cu1 N1 C5 C6 -2.3(8)
C3 C4 C5 N1 -1.0(12)
C3 C4 C5 C6 178.4(8)
C4 C3 C2 C1 -1.5(13)
N1 C1 C2 C3 0.0(12)
N1 C5 C6 N2 -28.7(9)
C4 C5 C6 N2 151.8(7)
C5 C6 N2 C7 164.7(6)
C5 C6 N2 C14 -74.6(7)
C5 C6 N2 Cu1 42.2(6)
N1 Cu1 N2 C7 -151.4(6)
N3 Cu1 N2 C7 20.4(6)
Cl1 Cu1 N2 C7 -120.2(16)
O1 Cu1 N2 C7 112.4(5)
N1 Cu1 N2 C14 78.4(5)
N3 Cu1 N2 C14 -109.8(5)
Cl1 Cu1 N2 C14 109.6(17)
O1 Cu1 N2 C14 -17.8(5)
N1 Cu1 N2 C6 -34.6(4)
N3 Cu1 N2 C6 137.2(4)
Cl1 Cu1 N2 C6 -3(2)
O1 Cu1 N2 C6 -130.7(4)
C7 N2 C14 C15 -63.8(8)
C6 N2 C14 C15 178.4(6)
Cu1 N2 C14 C15 68.2(7)
N2 C14 C15 C16 114.4(7)
N2 C14 C15 C20 -72.4(9)
C18 C19 C20 O1 -177.6(7)
C18 C19 C20 C15 2.5(12)
C16 C15 C20 C19 -3.0(11)
C14 C15 C20 C19 -176.5(7)
C16 C15 C20 O1 177.1(6)
C14 C15 C20 O1 3.5(10)
C20 C15 C16 C17 1.9(11)
C14 C15 C16 C17 175.4(7)
C15 C16 C17 C18 -0.3(12)
C16 C17 C18 C19 -0.3(12)
C20 C19 C18 C17 -0.8(13)
C19 C20 O1 Cu1 -132.5(7)
C15 C20 O1 Cu1 47.4(8)
N1 Cu1 O1 C20 -119.2(5)
N3 Cu1 O1 C20 54.8(5)
N2 Cu1 O1 C20 -37.5(5)
Cl1 Cu1 O1 C20 147.0(5)
C14 N2 C7 C8 157.4(7)
C6 N2 C7 C8 -85.8(8)
Cu1 N2 C7 C8 27.6(9)
N3 C9 C8 C7 54.5(10)
C10 C9 C8 C7 -122.9(8)
N2 C7 C8 C9 -75.1(9)
